data_4068898
loop_
_publ_author_name
'Xu, Chen'
'Wang, Zhi-Qiang'
'Fu, Wei-Jun'
'Lou, Xin-Hua'
'Li, Ying-Fei'
'Cen, Fei-Fei'
'Ma, Hong-Ji'
'Ji, Bao-Ming'

_publ_section_title
;
 Synthesis and Structural Characterization of
 Monophosphine-Cyclopalladated Ferrocenylpyrimidine Complexes and Reusable
 Catalytic System for Amination of Hindered Aryl Chlorides in PEG-400
;
_journal_coden_ASTM ORGND7
_journal_issue 6
_journal_name_full Organometallics
_journal_page_first 1909
_journal_page_last 1916
_journal_paper_doi 10.1021/om801149r
_journal_volume 28
_journal_year 2009
_chemical_formula_sum 'C34 H30 Cl Fe N2 P Pd'
_chemical_formula_weight 695.27
_space_group_IT_number 14
_symmetry_cell_setting monoclinic
_symmetry_space_group_name_Hall '-P 2yn'
_symmetry_space_group_name_H-M 'P 1 21/n 1'
_atom_sites_solution_hydrogens geom
_atom_sites_solution_primary direct
_atom_sites_solution_secondary difmap
_audit_creation_method SHELXL-97
_cell_angle_alpha 90.00
_cell_angle_beta 99.682(2)
_cell_angle_gamma 90.00
_cell_formula_units_Z 4
_cell_length_a 9.7417(18)
_cell_length_b 18.765(4)
_cell_length_c 16.601(3)
_cell_measurement_reflns_used 5038
_cell_measurement_temperature 291(2)
_cell_measurement_theta_max 27.98
_cell_measurement_theta_min 2.38
_cell_volume 2991.5(10)
_computing_cell_refinement 'Bruker SMART'
_computing_data_collection 'Bruker SMART(Bruker, 2004)'
_computing_data_reduction 'Bruker SAINT(Bruker, 2004)'
_computing_molecular_graphics 'Bruker SHELXTL(Sheldrick, 2008)'
_computing_publication_material 'Bruker SHELXTL'
_computing_structure_refinement 'SHELXL-97 (Sheldrick, 2008)'
_computing_structure_solution 'SHELXS-97 (Sheldrick, 2008)'
_diffrn_ambient_temperature 291(2)
_diffrn_measured_fraction_theta_full 0.996
_diffrn_measured_fraction_theta_max 0.996
_diffrn_measurement_device_type 'Bruker SMART APEX CCD'
_diffrn_measurement_method 'phi and omega scans'
_diffrn_radiation_monochromator graphite
_diffrn_radiation_source 'fine-focus sealed tube'
_diffrn_radiation_type MoK\a
_diffrn_radiation_wavelength 0.71073
_diffrn_reflns_av_R_equivalents 0.0176
_diffrn_reflns_av_sigmaI/netI 0.0180
_diffrn_reflns_limit_h_max 11
_diffrn_reflns_limit_h_min -11
_diffrn_reflns_limit_k_max 22
_diffrn_reflns_limit_k_min -22
_diffrn_reflns_limit_l_max 20
_diffrn_reflns_limit_l_min -19
_diffrn_reflns_number 18261
_diffrn_reflns_theta_full 25.50
_diffrn_reflns_theta_max 25.50
_diffrn_reflns_theta_min 2.38
_exptl_absorpt_coefficient_mu 1.255
_exptl_absorpt_correction_T_max 0.7724
_exptl_absorpt_correction_T_min 0.5800
_exptl_absorpt_correction_type multi-scan
_exptl_absorpt_process_details '(SADABS; Sheldrick, 1996)'
_exptl_crystal_colour red
_exptl_crystal_density_diffrn 1.544
_exptl_crystal_density_method 'not measured'
_exptl_crystal_description block
_exptl_crystal_F_000 1408
_exptl_crystal_size_max 0.49
_exptl_crystal_size_mid 0.33
_exptl_crystal_size_min 0.22
_refine_diff_density_max 0.355
_refine_diff_density_min -0.336
_refine_diff_density_rms 0.050
_refine_ls_extinction_method none
_refine_ls_goodness_of_fit_ref 1.044
_refine_ls_hydrogen_treatment constr
_refine_ls_matrix_type full
_refine_ls_number_parameters 363
_refine_ls_number_reflns 5542
_refine_ls_number_restraints 0
_refine_ls_restrained_S_all 1.044
_refine_ls_R_factor_all 0.0277
_refine_ls_R_factor_gt 0.0233
_refine_ls_shift/su_max 0.006
_refine_ls_shift/su_mean 0.000
_refine_ls_structure_factor_coef Fsqd
_refine_ls_weighting_details 'calc w=1/[\s^2^(Fo^2^)+(0.0271P)^2^+1.6391P] where P=(Fo^2^+2Fc^2^)/3'
_refine_ls_weighting_scheme calc
_refine_ls_wR_factor_gt 0.0566
_refine_ls_wR_factor_ref 0.0592
_reflns_number_gt 4937
_reflns_number_total 5542
_reflns_threshold_expression >2sigma(I)
_cod_data_source_file om801149r_si_003.cif
_cod_data_source_block a
_cod_depositor_comments
;
The following automatic conversions were performed:

'_symmetry_cell_setting' value 'Monoclinic' changed to 'monoclinic'
according to /home/saulius/struct/CIF-dictionaries/cif_core.dic
dictionary named 'cif_core.dic' version 2.4.2 from 2011-04-26.

Automatic conversion script
Id: cif_fix_values 1715 2011-07-08 13:25:40Z adriana 
;
_cod_original_cell_volume 2991.6(10)
_cod_original_sg_symbol_H-M P2(1)/n
_cod_database_code 4068898

loop_
_symmetry_equiv_pos_as_xyz
'x, y, z'
'-x+1/2, y+1/2, -z+1/2'
'-x, -y, -z'
'x-1/2, -y-1/2, z-1/2'

loop_
_atom_site_label
_atom_site_type_symbol
_atom_site_fract_x
_atom_site_fract_y
_atom_site_fract_z
_atom_site_U_iso_or_equiv
_atom_site_adp_type
_atom_site_occupancy
_atom_site_symmetry_multiplicity
_atom_site_calc_flag
_atom_site_refinement_flags
Pd1 Pd 0.433816(16) 0.187602(8) 0.857038(10) 0.02929(6) Uani 1 1 d .
Fe1 Fe 0.73917(3) 0.144355(16) 0.786831(19) 0.03289(8) Uani 1 1 d .
Cl1 Cl 0.19713(6) 0.19045(4) 0.78747(4) 0.05260(16) Uani 1 1 d .
P1 P 0.44007(6) 0.30680(3) 0.85446(3) 0.03062(12) Uani 1 1 d .
N1 N 0.44831(18) 0.07258(9) 0.88293(11) 0.0337(4) Uani 1 1 d .
N2 N 0.6223(2) -0.01915(10) 0.89984(12) 0.0407(5) Uani 1 1 d .
C1 C 0.6050(3) 0.1416(3) 0.67979(19) 0.0961(15) Uani 1 1 d .
H1 H 0.5035 0.1464 0.6726 0.115 Uiso 1 1 calc R
C2 C 0.6995(4) 0.19571(18) 0.67703(17) 0.0677(9) Uani 1 1 d .
H2 H 0.6770 0.2464 0.6689 0.081 Uiso 1 1 calc R
C3 C 0.8297(3) 0.1668(2) 0.68686(17) 0.0668(8) Uani 1 1 d .
H3 H 0.9162 0.1936 0.6879 0.080 Uiso 1 1 calc R
C4 C 0.8208(5) 0.0956(2) 0.69583(19) 0.0851(12) Uani 1 1 d .
H4 H 0.8992 0.0622 0.7034 0.102 Uiso 1 1 calc R
C5 C 0.6815(7) 0.0775(2) 0.6918(2) 0.1097(19) Uani 1 1 d .
H5 H 0.6433 0.0294 0.6943 0.132 Uiso 1 1 calc R
C6 C 0.8331(2) 0.10132(12) 0.89458(14) 0.0377(5) Uani 1 1 d .
H6 H 0.8907 0.0582 0.9017 0.045 Uiso 1 1 calc R
C7 C 0.8803(2) 0.17224(13) 0.88723(14) 0.0392(5) Uani 1 1 d .
H7 H 0.9769 0.1866 0.8871 0.047 Uiso 1 1 calc R
C8 C 0.7629(2) 0.21892(12) 0.87847(14) 0.0357(5) Uani 1 1 d .
H8 H 0.7660 0.2706 0.8706 0.043 Uiso 1 1 calc R
C9 C 0.6400(2) 0.17816(11) 0.88156(13) 0.0315(5) Uani 1 1 d .
C10 C 0.6851(2) 0.10511(11) 0.89111(13) 0.0317(5) Uani 1 1 d .
C11 C 0.5824(2) 0.04883(11) 0.89050(13) 0.0322(5) Uani 1 1 d .
C12 C 0.3503(2) 0.02374(12) 0.89300(15) 0.0418(5) Uani 1 1 d .
C13 C 0.3872(3) -0.04746(12) 0.90365(15) 0.0459(6) Uani 1 1 d .
H13 H 0.3203 -0.0813 0.9104 0.055 Uiso 1 1 calc R
C14 C 0.5226(3) -0.06792(12) 0.90427(15) 0.0452(6) Uani 1 1 d .
C15 C 0.5653(4) -0.14487(13) 0.9120(2) 0.0691(9) Uani 1 1 d .
H15A H 0.5989 -0.1596 0.8635 0.104 Uiso 1 1 calc R
H15B H 0.4866 -0.1735 0.9191 0.104 Uiso 1 1 calc R
H15C H 0.6378 -0.1507 0.9584 0.104 Uiso 1 1 calc R
C16 C 0.2044(3) 0.04660(16) 0.8960(2) 0.0685(9) Uani 1 1 d .
H16A H 0.2052 0.0932 0.9200 0.103 Uiso 1 1 calc R
H16B H 0.1620 0.0134 0.9284 0.103 Uiso 1 1 calc R
H16C H 0.1520 0.0479 0.8416 0.103 Uiso 1 1 calc R
C17 C 0.2728(2) 0.34628(12) 0.86703(14) 0.0366(5) Uani 1 1 d .
C18 C 0.2225(3) 0.33170(16) 0.93848(17) 0.0560(7) Uani 1 1 d .
H18 H 0.2746 0.3033 0.9783 0.067 Uiso 1 1 calc R
C19 C 0.0957(3) 0.35881(18) 0.95139(19) 0.0688(9) Uani 1 1 d .
H19 H 0.0635 0.3488 0.9998 0.083 Uiso 1 1 calc R
C20 C 0.0178(3) 0.40016(18) 0.8931(2) 0.0703(9) Uani 1 1 d .
H20 H -0.0680 0.4177 0.9014 0.084 Uiso 1 1 calc R
C21 C 0.0669(3) 0.4157(2) 0.82233(19) 0.0797(11) Uani 1 1 d .
H21 H 0.0143 0.4441 0.7827 0.096 Uiso 1 1 calc R
C22 C 0.1947(3) 0.38925(16) 0.80939(17) 0.0581(7) Uani 1 1 d .
H22 H 0.2276 0.4006 0.7616 0.070 Uiso 1 1 calc R
C23 C 0.6211(3) 0.31856(14) 1.00357(16) 0.0494(6) Uani 1 1 d .
H23 H 0.6097 0.2696 1.0079 0.059 Uiso 1 1 calc R
C24 C 0.7021(4) 0.35574(18) 1.0667(2) 0.0723(9) Uani 1 1 d .
H24 H 0.7426 0.3317 1.1137 0.087 Uiso 1 1 calc R
C25 C 0.7228(4) 0.42762(19) 1.0602(2) 0.0807(11) Uani 1 1 d .
H25 H 0.7793 0.4519 1.1021 0.097 Uiso 1 1 calc R
C26 C 0.6600(3) 0.46385(16) 0.9917(2) 0.0708(9) Uani 1 1 d .
H26 H 0.6749 0.5125 0.9871 0.085 Uiso 1 1 calc R
C27 C 0.5749(3) 0.42799(13) 0.92984(17) 0.0522(6) Uani 1 1 d .
H27 H 0.5290 0.4531 0.8850 0.063 Uiso 1 1 calc R
C28 C 0.5571(2) 0.35431(12) 0.93407(14) 0.0376(5) Uani 1 1 d .
C29 C 0.4769(2) 0.33824(11) 0.75607(14) 0.0352(5) Uani 1 1 d .
C30 C 0.3906(3) 0.31392(12) 0.68561(14) 0.0421(5) Uani 1 1 d .
H30 H 0.3147 0.2850 0.6902 0.051 Uiso 1 1 calc R
C31 C 0.4173(3) 0.33257(15) 0.60876(16) 0.0506(6) Uani 1 1 d .
H31 H 0.3599 0.3159 0.5621 0.061 Uiso 1 1 calc R
C32 C 0.5289(3) 0.37573(15) 0.60172(18) 0.0564(7) Uani 1 1 d .
H32 H 0.5459 0.3888 0.5503 0.068 Uiso 1 1 calc R
C33 C 0.6148(3) 0.39939(15) 0.66992(19) 0.0582(7) Uani 1 1 d .
H33 H 0.6901 0.4285 0.6646 0.070 Uiso 1 1 calc R
C34 C 0.5909(3) 0.38045(13) 0.74756(17) 0.0479(6) Uani 1 1 d .
H34 H 0.6512 0.3960 0.7937 0.058 Uiso 1 1 calc R

loop_
_atom_site_aniso_label
_atom_site_aniso_U_11
_atom_site_aniso_U_22
_atom_site_aniso_U_33
_atom_site_aniso_U_23
_atom_site_aniso_U_13
_atom_site_aniso_U_12
Pd1 0.02373(9) 0.03025(9) 0.03458(10) -0.00086(6) 0.00691(7) -0.00180(6)
Fe1 0.02858(16) 0.03596(17) 0.03519(18) -0.00311(13) 0.00845(13) -0.00251(13)
Cl1 0.0300(3) 0.0630(4) 0.0614(4) 0.0075(3) -0.0023(3) -0.0079(3)
P1 0.0301(3) 0.0309(3) 0.0312(3) 0.0014(2) 0.0062(2) 0.0015(2)
N1 0.0302(10) 0.0318(9) 0.0403(10) -0.0013(8) 0.0098(8) -0.0043(7)
N2 0.0478(12) 0.0314(10) 0.0463(12) 0.0020(8) 0.0179(9) 0.0027(8)
C1 0.0419(18) 0.207(5) 0.0371(17) -0.025(2) -0.0004(14) -0.023(3)
C2 0.092(3) 0.071(2) 0.0389(16) 0.0068(14) 0.0081(16) 0.0219(18)
C3 0.0582(19) 0.103(3) 0.0423(16) 0.0006(16) 0.0189(14) -0.0162(18)
C4 0.122(3) 0.090(3) 0.0492(19) -0.0040(17) 0.030(2) 0.053(2)
C5 0.206(6) 0.080(3) 0.048(2) -0.0303(19) 0.035(3) -0.080(3)
C6 0.0293(11) 0.0440(13) 0.0401(13) 0.0008(10) 0.0061(10) 0.0059(10)
C7 0.0244(11) 0.0512(14) 0.0417(13) -0.0059(10) 0.0052(10) -0.0053(10)
C8 0.0312(11) 0.0350(11) 0.0418(13) -0.0069(10) 0.0083(10) -0.0076(9)
C9 0.0270(11) 0.0336(11) 0.0348(12) -0.0028(9) 0.0081(9) -0.0015(8)
C10 0.0293(11) 0.0336(11) 0.0329(11) -0.0008(9) 0.0077(9) -0.0005(9)
C11 0.0341(11) 0.0336(11) 0.0306(11) -0.0018(9) 0.0107(9) -0.0006(9)
C12 0.0377(13) 0.0420(13) 0.0462(14) -0.0002(10) 0.0090(11) -0.0094(10)
C13 0.0531(15) 0.0370(12) 0.0499(15) -0.0027(11) 0.0150(12) -0.0147(11)
C14 0.0629(17) 0.0329(12) 0.0440(14) -0.0034(10) 0.0216(12) -0.0027(11)
C15 0.088(2) 0.0330(14) 0.094(2) 0.0044(14) 0.039(2) 0.0012(14)
C16 0.0380(15) 0.0594(17) 0.111(3) 0.0192(17) 0.0213(16) -0.0083(13)
C17 0.0358(12) 0.0380(12) 0.0366(12) -0.0023(10) 0.0081(10) 0.0053(10)
C18 0.0530(16) 0.0720(18) 0.0467(16) 0.0134(13) 0.0187(13) 0.0183(14)
C19 0.0598(19) 0.095(2) 0.0585(19) 0.0066(17) 0.0308(16) 0.0176(17)
C20 0.0485(17) 0.097(2) 0.068(2) -0.0091(18) 0.0172(15) 0.0268(17)
C21 0.073(2) 0.110(3) 0.0561(19) 0.0097(18) 0.0107(16) 0.058(2)
C22 0.0605(17) 0.0707(18) 0.0457(15) 0.0105(13) 0.0164(13) 0.0287(15)
C23 0.0583(17) 0.0449(14) 0.0422(14) -0.0052(11) 0.0008(12) 0.0016(12)
C24 0.079(2) 0.073(2) 0.0544(19) -0.0133(16) -0.0173(16) 0.0081(17)
C25 0.074(2) 0.077(2) 0.081(2) -0.0396(19) -0.0166(19) -0.0012(18)
C26 0.070(2) 0.0455(16) 0.095(3) -0.0268(16) 0.0091(19) -0.0095(14)
C27 0.0591(17) 0.0387(13) 0.0577(17) -0.0051(12) 0.0064(13) 0.0016(12)
C28 0.0367(12) 0.0364(12) 0.0395(13) -0.0053(10) 0.0063(10) 0.0010(10)
C29 0.0356(12) 0.0334(11) 0.0385(12) 0.0051(9) 0.0116(10) 0.0060(9)
C30 0.0408(13) 0.0471(13) 0.0399(14) 0.0026(10) 0.0111(11) 0.0031(10)
C31 0.0525(16) 0.0635(16) 0.0362(14) 0.0068(12) 0.0085(12) 0.0135(13)
C32 0.0624(18) 0.0644(17) 0.0482(16) 0.0232(13) 0.0264(14) 0.0172(14)
C33 0.0547(17) 0.0572(16) 0.0684(19) 0.0172(14) 0.0269(15) -0.0043(13)
C34 0.0445(14) 0.0484(14) 0.0530(16) 0.0062(12) 0.0143(12) -0.0044(11)

loop_
_atom_type_symbol
_atom_type_description
_atom_type_scat_dispersion_real
_atom_type_scat_dispersion_imag
_atom_type_scat_source
C C 0.0033 0.0016 'International Tables Vol C Tables 4.2.6.8 and 6.1.1.4'
H H 0.0000 0.0000 'International Tables Vol C Tables 4.2.6.8 and 6.1.1.4'
N N 0.0061 0.0033 'International Tables Vol C Tables 4.2.6.8 and 6.1.1.4'
Cl Cl 0.1484 0.1585 'International Tables Vol C Tables 4.2.6.8 and 6.1.1.4'
Pd Pd -0.9988 1.0072 'International Tables Vol C Tables 4.2.6.8 and 6.1.1.4'
Fe Fe 0.3463 0.8444 'International Tables Vol C Tables 4.2.6.8 and 6.1.1.4'
P P 0.1023 0.0942 'International Tables Vol C Tables 4.2.6.8 and 6.1.1.4'

loop_
_geom_angle_atom_site_label_1
_geom_angle_atom_site_label_2
_geom_angle_atom_site_label_3
_geom_angle
C9 Pd1 N1 80.98(7)
C9 Pd1 P1 93.62(6)
N1 Pd1 P1 169.37(5)
C9 Pd1 Cl1 162.95(6)
N1 Pd1 Cl1 98.09(5)
P1 Pd1 Cl1 89.74(2)
C5 Fe1 C1 40.83(18)
C5 Fe1 C10 111.27(12)
C1 Fe1 C10 121.20(13)
C5 Fe1 C6 117.74(17)
C1 Fe1 C6 153.04(18)
C10 Fe1 C6 41.35(8)
C5 Fe1 C4 40.03(18)
C1 Fe1 C4 67.16(16)
C10 Fe1 C4 131.17(13)
C6 Fe1 C4 107.42(12)
C5 Fe1 C2 67.00(15)
C1 Fe1 C2 39.63(16)
C10 Fe1 C2 153.59(12)
C6 Fe1 C2 164.25(13)
C4 Fe1 C2 65.72(13)
C5 Fe1 C7 149.0(2)
C1 Fe1 C7 166.14(18)
C10 Fe1 C7 68.45(9)
C6 Fe1 C7 40.76(9)
C4 Fe1 C7 115.28(15)
C2 Fe1 C7 127.47(13)
C5 Fe1 C3 66.18(14)
C1 Fe1 C3 66.17(13)
C10 Fe1 C3 166.75(12)
C6 Fe1 C3 127.03(12)
C4 Fe1 C3 38.54(14)
C2 Fe1 C3 38.94(13)
C7 Fe1 C3 106.62(11)
C5 Fe1 C8 170.0(2)
C1 Fe1 C8 130.18(17)
C10 Fe1 C8 68.17(9)
C6 Fe1 C8 68.94(9)
C4 Fe1 C8 147.84(16)
C2 Fe1 C8 108.74(11)
C7 Fe1 C8 40.84(9)
C3 Fe1 C8 116.76(12)
C5 Fe1 C9 132.60(17)
C1 Fe1 C9 111.04(12)
C10 Fe1 C9 41.01(8)
C6 Fe1 C9 69.73(9)
C4 Fe1 C9 170.59(15)
C2 Fe1 C9 119.31(11)
C7 Fe1 C9 68.83(9)
C3 Fe1 C9 150.21(12)
C8 Fe1 C9 40.48(8)
C28 P1 C29 107.25(11)
C28 P1 C17 100.32(10)
C29 P1 C17 106.44(10)
C28 P1 Pd1 119.32(8)
C29 P1 Pd1 110.47(7)
C17 P1 Pd1 111.97(8)
C12 N1 C11 116.82(19)
C12 N1 Pd1 131.65(15)
C11 N1 Pd1 111.53(13)
C11 N2 C14 117.2(2)
C2 C1 C5 107.1(3)
C2 C1 Fe1 70.93(18)
C5 C1 Fe1 69.5(2)
C2 C1 H1 126.5
C5 C1 H1 126.5
Fe1 C1 H1 126.5
C3 C2 C1 108.4(3)
C3 C2 Fe1 70.89(17)
C1 C2 Fe1 69.45(19)
C3 C2 H2 125.8
C1 C2 H2 125.8
Fe1 C2 H2 125.8
C4 C3 C2 109.4(3)
C4 C3 Fe1 70.29(18)
C2 C3 Fe1 70.17(17)
C4 C3 H3 125.3
C2 C3 H3 125.3
Fe1 C3 H3 125.3
C3 C4 C5 108.4(3)
C3 C4 Fe1 71.17(17)
C5 C4 Fe1 69.24(19)
C3 C4 H4 125.8
C5 C4 H4 125.8
Fe1 C4 H4 125.8
C4 C5 C1 106.7(3)
C4 C5 Fe1 70.73(19)
C1 C5 Fe1 69.66(19)
C4 C5 H5 126.6
C1 C5 H5 126.6
Fe1 C5 H5 126.6
C7 C6 C10 106.70(19)
C7 C6 Fe1 69.92(13)
C10 C6 Fe1 69.18(12)
C7 C6 H6 126.6
C10 C6 H6 126.6
Fe1 C6 H6 126.6
C6 C7 C8 108.58(19)
C6 C7 Fe1 69.32(13)
C8 C7 Fe1 69.91(13)
C6 C7 H7 125.7
C8 C7 H7 125.7
Fe1 C7 H7 125.7
C7 C8 C9 109.23(19)
C7 C8 Fe1 69.25(13)
C9 C8 Fe1 70.79(12)
C7 C8 H8 125.4
C9 C8 H8 125.4
Fe1 C8 H8 125.4
C8 C9 C10 105.76(18)
C8 C9 Pd1 140.21(17)
C10 C9 Pd1 112.71(14)
C8 C9 Fe1 68.74(12)
C10 C9 Fe1 67.72(11)
Pd1 C9 Fe1 117.01(11)
C6 C10 C9 109.72(18)
C6 C10 C11 130.54(19)
C9 C10 C11 119.60(18)
C6 C10 Fe1 69.47(12)
C9 C10 Fe1 71.27(12)
C11 C10 Fe1 122.30(15)
N2 C11 N1 125.31(19)
N2 C11 C10 120.44(19)
N1 C11 C10 114.21(18)
N1 C12 C13 119.6(2)
N1 C12 C16 120.3(2)
C13 C12 C16 120.0(2)
C14 C13 C12 119.9(2)
C14 C13 H13 120.0
C12 C13 H13 120.0
N2 C14 C13 120.7(2)
N2 C14 C15 117.8(2)
C13 C14 C15 121.5(2)
C14 C15 H15A 109.5
C14 C15 H15B 109.5
H15A C15 H15B 109.5
C14 C15 H15C 109.5
H15A C15 H15C 109.5
H15B C15 H15C 109.5
C12 C16 H16A 109.5
C12 C16 H16B 109.5
H16A C16 H16B 109.5
C12 C16 H16C 109.5
H16A C16 H16C 109.5
H16B C16 H16C 109.5
C22 C17 C18 118.5(2)
C22 C17 P1 123.71(18)
C18 C17 P1 117.83(18)
C17 C18 C19 120.9(3)
C17 C18 H18 119.6
C19 C18 H18 119.6
C20 C19 C18 120.2(3)
C20 C19 H19 119.9
C18 C19 H19 119.9
C19 C20 C21 119.7(3)
C19 C20 H20 120.2
C21 C20 H20 120.2
C20 C21 C22 120.4(3)
C20 C21 H21 119.8
C22 C21 H21 119.8
C17 C22 C21 120.4(3)
C17 C22 H22 119.8
C21 C22 H22 119.8
C28 C23 C24 120.2(3)
C28 C23 H23 119.9
C24 C23 H23 119.9
C25 C24 C23 120.5(3)
C25 C24 H24 119.8
C23 C24 H24 119.8
C24 C25 C26 120.0(3)
C24 C25 H25 120.0
C26 C25 H25 120.0
C25 C26 C27 120.1(3)
C25 C26 H26 120.0
C27 C26 H26 120.0
C26 C27 C28 120.6(3)
C26 C27 H27 119.7
C28 C27 H27 119.7
C23 C28 C27 118.6(2)
C23 C28 P1 120.26(18)
C27 C28 P1 120.95(19)
C34 C29 C30 118.6(2)
C34 C29 P1 123.70(19)
C30 C29 P1 117.49(17)
C31 C30 C29 120.5(2)
C31 C30 H30 119.8
C29 C30 H30 119.8
C32 C31 C30 119.9(3)
C32 C31 H31 120.0
C30 C31 H31 120.0
C33 C32 C31 120.3(2)
C33 C32 H32 119.9
C31 C32 H32 119.9
C32 C33 C34 120.7(3)
C32 C33 H33 119.7
C34 C33 H33 119.7
C29 C34 C33 120.0(3)
C29 C34 H34 120.0
C33 C34 H34 120.0

loop_
_geom_bond_atom_site_label_1
_geom_bond_atom_site_label_2
_geom_bond_distance
Pd1 C9 1.989(2)
Pd1 N1 2.2006(18)
Pd1 P1 2.2382(7)
Pd1 Cl1 2.3995(7)
Fe1 C5 2.020(3)
Fe1 C1 2.022(3)
Fe1 C10 2.031(2)
Fe1 C6 2.034(2)
Fe1 C4 2.039(3)
Fe1 C2 2.041(3)
Fe1 C7 2.042(2)
Fe1 C3 2.050(3)
Fe1 C8 2.051(2)
Fe1 C9 2.078(2)
P1 C28 1.826(2)
P1 C29 1.828(2)
P1 C17 1.833(2)
N1 C12 1.354(3)
N1 C11 1.366(3)
N2 C11 1.335(3)
N2 C14 1.346(3)
C1 C2 1.377(5)
C1 C5 1.410(6)
C1 H1 0.9800
C2 C3 1.363(4)
C2 H2 0.9800
C3 C4 1.349(5)
C3 H3 0.9800
C4 C5 1.389(6)
C4 H4 0.9800
C5 H5 0.9800
C6 C7 1.420(3)
C6 C10 1.435(3)
C6 H6 0.9800
C7 C8 1.428(3)
C7 H7 0.9800
C8 C9 1.429(3)
C8 H8 0.9800
C9 C10 1.440(3)
C10 C11 1.454(3)
C12 C13 1.387(3)
C12 C16 1.494(3)
C13 C14 1.371(4)
C13 H13 0.9300
C14 C15 1.502(3)
C15 H15A 0.9600
C15 H15B 0.9600
C15 H15C 0.9600
C16 H16A 0.9600
C16 H16B 0.9600
C16 H16C 0.9600
C17 C22 1.379(3)
C17 C18 1.385(3)
C18 C19 1.386(4)
C18 H18 0.9300
C19 C20 1.366(4)
C19 H19 0.9300
C20 C21 1.373(4)
C20 H20 0.9300
C21 C22 1.390(4)
C21 H21 0.9300
C22 H22 0.9300
C23 C28 1.388(3)
C23 C24 1.389(4)
C23 H23 0.9300
C24 C25 1.371(5)
C24 H24 0.9300
C25 C26 1.377(5)
C25 H25 0.9300
C26 C27 1.382(4)
C26 H26 0.9300
C27 C28 1.397(3)
C27 H27 0.9300
C29 C34 1.390(3)
C29 C30 1.397(3)
C30 C31 1.389(3)
C30 H30 0.9300
C31 C32 1.376(4)
C31 H31 0.9300
C32 C33 1.364(4)
C32 H32 0.9300
C33 C34 1.394(4)
C33 H33 0.9300
C34 H34 0.9300

loop_
_geom_torsion_atom_site_label_1
_geom_torsion_atom_site_label_2
_geom_torsion_atom_site_label_3
_geom_torsion_atom_site_label_4
_geom_torsion
C9 Pd1 P1 C28 -44.40(10)
N1 Pd1 P1 C28 14.6(3)
Cl1 Pd1 P1 C28 152.33(9)
C9 Pd1 P1 C29 80.54(10)
N1 Pd1 P1 C29 139.6(3)
Cl1 Pd1 P1 C29 -82.73(8)
C9 Pd1 P1 C17 -161.02(10)
N1 Pd1 P1 C17 -102.0(3)
Cl1 Pd1 P1 C17 35.72(8)
C9 Pd1 N1 C12 170.3(2)
P1 Pd1 N1 C12 110.2(3)
Cl1 Pd1 N1 C12 -26.9(2)
C9 Pd1 N1 C11 -8.94(15)
P1 Pd1 N1 C11 -69.0(3)
Cl1 Pd1 N1 C11 153.84(14)
C5 Fe1 C1 C2 -117.4(3)
C10 Fe1 C1 C2 155.55(17)
C6 Fe1 C1 C2 -162.6(2)
C4 Fe1 C1 C2 -79.0(2)
C7 Fe1 C1 C2 24.2(6)
C3 Fe1 C1 C2 -36.9(2)
C8 Fe1 C1 C2 68.9(2)
C9 Fe1 C1 C2 111.0(2)
C10 Fe1 C1 C5 -87.0(2)
C6 Fe1 C1 C5 -45.2(4)
C4 Fe1 C1 C5 38.4(2)
C2 Fe1 C1 C5 117.4(3)
C7 Fe1 C1 C5 141.6(5)
C3 Fe1 C1 C5 80.6(2)
C8 Fe1 C1 C5 -173.7(2)
C9 Fe1 C1 C5 -131.6(2)
C5 C1 C2 C3 0.0(4)
Fe1 C1 C2 C3 60.4(2)
C5 C1 C2 Fe1 -60.4(2)
C5 Fe1 C2 C3 -80.1(3)
C1 Fe1 C2 C3 -119.1(3)
C10 Fe1 C2 C3 -171.9(2)
C6 Fe1 C2 C3 30.9(5)
C4 Fe1 C2 C3 -36.2(2)
C7 Fe1 C2 C3 68.0(2)
C8 Fe1 C2 C3 109.7(2)
C9 Fe1 C2 C3 152.72(19)
C5 Fe1 C2 C1 39.1(2)
C10 Fe1 C2 C1 -52.7(4)
C6 Fe1 C2 C1 150.0(4)
C4 Fe1 C2 C1 82.9(3)
C7 Fe1 C2 C1 -172.9(2)
C3 Fe1 C2 C1 119.1(3)
C8 Fe1 C2 C1 -131.2(2)
C9 Fe1 C2 C1 -88.1(2)
C1 C2 C3 C4 0.0(4)
Fe1 C2 C3 C4 59.5(2)
C1 C2 C3 Fe1 -59.5(2)
C5 Fe1 C3 C4 -37.9(3)
C1 Fe1 C3 C4 -82.7(3)
C10 Fe1 C3 C4 43.8(6)
C6 Fe1 C3 C4 69.8(3)
C2 Fe1 C3 C4 -120.2(3)
C7 Fe1 C3 C4 109.9(2)
C8 Fe1 C3 C4 152.7(2)
C9 Fe1 C3 C4 -173.8(2)
C5 Fe1 C3 C2 82.3(3)
C1 Fe1 C3 C2 37.5(2)
C10 Fe1 C3 C2 164.0(4)
C6 Fe1 C3 C2 -169.94(19)
C4 Fe1 C3 C2 120.2(3)
C7 Fe1 C3 C2 -129.8(2)
C8 Fe1 C3 C2 -87.0(2)
C9 Fe1 C3 C2 -53.6(3)
C2 C3 C4 C5 0.0(4)
Fe1 C3 C4 C5 59.4(2)
C2 C3 C4 Fe1 -59.5(2)
C5 Fe1 C4 C3 119.1(3)
C1 Fe1 C4 C3 79.9(3)
C10 Fe1 C4 C3 -167.84(18)
C6 Fe1 C4 C3 -128.3(2)
C2 Fe1 C4 C3 36.6(2)
C7 Fe1 C4 C3 -85.1(2)
C8 Fe1 C4 C3 -50.3(3)
C9 Fe1 C4 C3 160.9(7)
C1 Fe1 C4 C5 -39.2(2)
C10 Fe1 C4 C5 73.0(3)
C6 Fe1 C4 C5 112.6(3)
C2 Fe1 C4 C5 -82.6(3)
C7 Fe1 C4 C5 155.8(3)
C3 Fe1 C4 C5 -119.1(3)
C8 Fe1 C4 C5 -169.4(3)
C9 Fe1 C4 C5 41.7(9)
C3 C4 C5 C1 0.1(4)
Fe1 C4 C5 C1 60.7(2)
C3 C4 C5 Fe1 -60.6(2)
C2 C1 C5 C4 0.0(4)
Fe1 C1 C5 C4 -61.4(2)
C2 C1 C5 Fe1 61.3(2)
C1 Fe1 C5 C4 117.0(3)
C10 Fe1 C5 C4 -129.4(2)
C6 Fe1 C5 C4 -84.3(2)
C2 Fe1 C5 C4 79.1(2)
C7 Fe1 C5 C4 -46.1(4)
C3 Fe1 C5 C4 36.5(2)
C8 Fe1 C5 C4 145.8(6)
C9 Fe1 C5 C4 -171.50(18)
C10 Fe1 C5 C1 113.6(2)
C6 Fe1 C5 C1 158.7(2)
C4 Fe1 C5 C1 -117.0(3)
C2 Fe1 C5 C1 -37.9(2)
C7 Fe1 C5 C1 -163.2(2)
C3 Fe1 C5 C1 -80.5(2)
C8 Fe1 C5 C1 28.7(8)
C9 Fe1 C5 C1 71.5(3)
C5 Fe1 C6 C7 150.9(2)
C1 Fe1 C6 C7 -177.5(3)
C10 Fe1 C6 C7 -117.80(18)
C4 Fe1 C6 C7 108.75(19)
C2 Fe1 C6 C7 47.1(4)
C3 Fe1 C6 C7 70.95(19)
C8 Fe1 C6 C7 -37.35(13)
C9 Fe1 C6 C7 -80.73(13)
C5 Fe1 C6 C10 -91.3(2)
C1 Fe1 C6 C10 -59.7(3)
C4 Fe1 C6 C10 -133.45(19)
C2 Fe1 C6 C10 164.9(4)
C7 Fe1 C6 C10 117.80(18)
C3 Fe1 C6 C10 -171.25(16)
C8 Fe1 C6 C10 80.46(13)
C9 Fe1 C6 C10 37.07(12)
C10 C6 C7 C8 -0.6(3)
Fe1 C6 C7 C8 59.06(16)
C10 C6 C7 Fe1 -59.68(15)
C5 Fe1 C7 C6 -56.8(3)
C1 Fe1 C7 C6 175.3(5)
C10 Fe1 C7 C6 38.93(12)
C4 Fe1 C7 C6 -87.67(18)
C2 Fe1 C7 C6 -165.49(15)
C3 Fe1 C7 C6 -128.05(16)
C8 Fe1 C7 C6 120.04(18)
C9 Fe1 C7 C6 83.11(13)
C5 Fe1 C7 C8 -176.8(2)
C1 Fe1 C7 C8 55.3(5)
C10 Fe1 C7 C8 -81.11(13)
C6 Fe1 C7 C8 -120.04(18)
C4 Fe1 C7 C8 152.29(17)
C2 Fe1 C7 C8 74.46(18)
C3 Fe1 C7 C8 111.91(16)
C9 Fe1 C7 C8 -36.93(12)
C6 C7 C8 C9 1.0(3)
Fe1 C7 C8 C9 59.67(16)
C6 C7 C8 Fe1 -58.70(16)
C5 Fe1 C8 C7 170.7(7)
C1 Fe1 C8 C7 -165.06(18)
C10 Fe1 C8 C7 81.85(14)
C6 Fe1 C8 C7 37.28(13)
C4 Fe1 C8 C7 -52.2(3)
C2 Fe1 C8 C7 -126.15(16)
C3 Fe1 C8 C7 -84.64(17)
C9 Fe1 C8 C7 120.34(19)
C5 Fe1 C8 C9 50.3(7)
C1 Fe1 C8 C9 74.6(2)
C10 Fe1 C8 C9 -38.48(13)
C6 Fe1 C8 C9 -83.06(14)
C4 Fe1 C8 C9 -172.5(2)
C2 Fe1 C8 C9 113.51(16)
C7 Fe1 C8 C9 -120.34(19)
C3 Fe1 C8 C9 155.02(15)
C7 C8 C9 C10 -0.9(2)
Fe1 C8 C9 C10 57.82(14)
C7 C8 C9 Pd1 -165.8(2)
Fe1 C8 C9 Pd1 -107.1(2)
C7 C8 C9 Fe1 -58.74(16)
N1 Pd1 C9 C8 171.9(3)
P1 Pd1 C9 C8 -17.3(3)
Cl1 Pd1 C9 C8 83.7(3)
N1 Pd1 C9 C10 7.63(15)
P1 Pd1 C9 C10 178.42(15)
Cl1 Pd1 C9 C10 -80.6(3)
N1 Pd1 C9 Fe1 83.27(11)
P1 Pd1 C9 Fe1 -105.95(9)
Cl1 Pd1 C9 Fe1 -4.9(3)
C5 Fe1 C9 C8 -169.5(2)
C1 Fe1 C9 C8 -127.9(2)
C10 Fe1 C9 C8 118.32(18)
C6 Fe1 C9 C8 80.96(14)
C4 Fe1 C9 C8 154.9(8)
C2 Fe1 C9 C8 -84.81(18)
C7 Fe1 C9 C8 37.25(14)
C3 Fe1 C9 C8 -49.4(3)
C5 Fe1 C9 C10 72.2(3)
C1 Fe1 C9 C10 113.8(2)
C6 Fe1 C9 C10 -37.37(13)
C4 Fe1 C9 C10 36.6(8)
C2 Fe1 C9 C10 156.87(16)
C7 Fe1 C9 C10 -81.08(14)
C3 Fe1 C9 C10 -167.7(2)
C8 Fe1 C9 C10 -118.32(18)
C5 Fe1 C9 Pd1 -32.9(3)
C1 Fe1 C9 Pd1 8.8(2)
C10 Fe1 C9 Pd1 -105.04(16)
C6 Fe1 C9 Pd1 -142.40(13)
C4 Fe1 C9 Pd1 -68.4(8)
C2 Fe1 C9 Pd1 51.83(17)
C7 Fe1 C9 Pd1 173.89(14)
C3 Fe1 C9 Pd1 87.3(2)
C8 Fe1 C9 Pd1 136.64(19)
C7 C6 C10 C9 0.0(2)
Fe1 C6 C10 C9 -60.11(15)
C7 C6 C10 C11 175.7(2)
Fe1 C6 C10 C11 115.5(2)
C7 C6 C10 Fe1 60.15(15)
C8 C9 C10 C6 0.5(2)
Pd1 C9 C10 C6 170.14(14)
Fe1 C9 C10 C6 59.01(15)
C8 C9 C10 C11 -175.63(19)
Pd1 C9 C10 C11 -6.0(3)
Fe1 C9 C10 C11 -117.15(19)
C8 C9 C10 Fe1 -58.47(15)
Pd1 C9 C10 Fe1 111.13(12)
C5 Fe1 C10 C6 108.3(2)
C1 Fe1 C10 C6 152.8(2)
C4 Fe1 C10 C6 67.0(2)
C2 Fe1 C10 C6 -170.9(2)
C7 Fe1 C10 C6 -38.39(13)
C3 Fe1 C10 C6 32.0(5)
C8 Fe1 C10 C6 -82.50(14)
C9 Fe1 C10 C6 -120.49(18)
C5 Fe1 C10 C9 -131.2(2)
C1 Fe1 C10 C9 -86.8(2)
C6 Fe1 C10 C9 120.49(18)
C4 Fe1 C10 C9 -172.6(2)
C2 Fe1 C10 C9 -50.4(3)
C7 Fe1 C10 C9 82.10(13)
C3 Fe1 C10 C9 152.5(5)
C8 Fe1 C10 C9 37.99(13)
C5 Fe1 C10 C11 -17.5(3)
C1 Fe1 C10 C11 27.0(3)
C6 Fe1 C10 C11 -125.8(2)
C4 Fe1 C10 C11 -58.8(3)
C2 Fe1 C10 C11 63.4(3)
C7 Fe1 C10 C11 -164.1(2)
C3 Fe1 C10 C11 -93.8(5)
C8 Fe1 C10 C11 151.7(2)
C9 Fe1 C10 C11 113.8(2)
C14 N2 C11 N1 -1.8(3)
C14 N2 C11 C10 175.6(2)
C12 N1 C11 N2 6.2(3)
Pd1 N1 C11 N2 -174.48(18)
C12 N1 C11 C10 -171.37(19)
Pd1 N1 C11 C10 8.0(2)
C6 C10 C11 N2 5.2(4)
C9 C10 C11 N2 -179.5(2)
Fe1 C10 C11 N2 94.9(2)
C6 C10 C11 N1 -177.1(2)
C9 C10 C11 N1 -1.9(3)
Fe1 C10 C11 N1 -87.4(2)
C11 N1 C12 C13 -5.1(3)
Pd1 N1 C12 C13 175.70(17)
C11 N1 C12 C16 172.4(2)
Pd1 N1 C12 C16 -6.8(4)
N1 C12 C13 C14 0.3(4)
C16 C12 C13 C14 -177.3(3)
C11 N2 C14 C13 -3.5(3)
C11 N2 C14 C15 178.0(2)
C12 C13 C14 N2 4.2(4)
C12 C13 C14 C15 -177.3(3)
C28 P1 C17 C22 113.2(2)
C29 P1 C17 C22 1.6(3)
Pd1 P1 C17 C22 -119.2(2)
C28 P1 C17 C18 -67.0(2)
C29 P1 C17 C18 -178.6(2)
Pd1 P1 C17 C18 60.6(2)
C22 C17 C18 C19 0.9(4)
P1 C17 C18 C19 -178.9(3)
C17 C18 C19 C20 0.4(5)
C18 C19 C20 C21 -1.0(6)
C19 C20 C21 C22 0.4(6)
C18 C17 C22 C21 -1.5(4)
P1 C17 C22 C21 178.2(3)
C20 C21 C22 C17 0.9(5)
C28 C23 C24 C25 -1.8(5)
C23 C24 C25 C26 1.8(6)
C24 C25 C26 C27 0.7(5)
C25 C26 C27 C28 -3.2(5)
C24 C23 C28 C27 -0.8(4)
C24 C23 C28 P1 -175.3(2)
C26 C27 C28 C23 3.2(4)
C26 C27 C28 P1 177.8(2)
C29 P1 C28 C23 -138.8(2)
C17 P1 C28 C23 110.2(2)
Pd1 P1 C28 C23 -12.4(2)
C29 P1 C28 C27 46.7(2)
C17 P1 C28 C27 -64.2(2)
Pd1 P1 C28 C27 173.18(17)
C28 P1 C29 C34 10.5(2)
C17 P1 C29 C34 117.2(2)
Pd1 P1 C29 C34 -121.05(19)
C28 P1 C29 C30 -174.27(17)
C17 P1 C29 C30 -67.59(19)
Pd1 P1 C29 C30 54.18(18)
C34 C29 C30 C31 -1.0(3)
P1 C29 C30 C31 -176.46(18)
C29 C30 C31 C32 -0.5(4)
C30 C31 C32 C33 1.0(4)
C31 C32 C33 C34 -0.1(4)
C30 C29 C34 C33 1.9(4)
P1 C29 C34 C33 177.0(2)
C32 C33 C34 C29 -1.3(4)
